data_7153267
loop_
_publ_author_name
'Volle, Jean-No\"el'
'Filippini, Damien'
'Krawczy, Bartlomiej'
'Kaloyanov, Nikolay'
'Van der Lee, Arie'
'Maurice, Tangui'
'Pirat, Jean-Luc'
'Virieux, David'

_publ_section_title
;
 Drug discovery: phosphinolactone, in vivo bioisostere of the lactol
 group.
;
_journal_issue 6
_journal_name_full 'Organic &amp; biomolecular chemistry'
_journal_page_first 1438
_journal_page_last 1444
_journal_paper_doi 10.1039/b919345f
_journal_volume 8
_journal_year 2010
_chemical_formula_moiety 'C12 H17 Cl N O2 P'
_chemical_formula_sum 'C12 H17 Cl N O2 P'
_chemical_formula_weight 273.69
_space_group_IT_number 14
_symmetry_cell_setting monoclinic
_symmetry_space_group_name_Hall '-P 2ybc'
_symmetry_space_group_name_H-M 'P 1 21/c 1'
_atom_sites_solution_hydrogens geom
_atom_sites_solution_primary direct
_cell_angle_alpha 90
_cell_angle_beta 92.615(4)
_cell_angle_gamma 90
_cell_formula_units_Z 4
_cell_length_a 13.4738(6)
_cell_length_b 8.3372(4)
_cell_length_c 12.4129(6)
_cell_measurement_reflns_used 3009
_cell_measurement_temperature 173
_cell_measurement_theta_max 28.9217
_cell_measurement_theta_min 4.0877
_cell_volume 1392.94(11)
_computing_cell_refinement
;
CrysAlisPro, Oxford Diffraction Ltd.,
Version 1.171.33.31 (release 08-01-2009 CrysAlis171 .NET)
(compiled Jan 8 2009,16:24:04)
;
_computing_data_collection
;
CrysAlisPro, Oxford Diffraction Ltd.,
Version 1.171.33.31 (release 08-01-2009 CrysAlis171 .NET)
(compiled Jan 8 2009,16:24:04)
;
_computing_data_reduction
;
CrysAlisPro, Oxford Diffraction Ltd.,
Version 1.171.33.31 (release 08-01-2009 CrysAlis171 .NET)
(compiled Jan 8 2009,16:24:04)
;
_computing_molecular_graphics 'CAMERON (Watkin et al., 1996)'
_computing_publication_material 'CRYSTALS (Betteridge et al., 2003)'
_computing_structure_refinement 'CRYSTALS (Betteridge et al., 2003)'
_computing_structure_solution 'Superflip (Palatinus & Chapuis, 2007)'
_diffrn_ambient_temperature 173
_diffrn_detector_area_resol_mean 16.0143
_diffrn_measured_fraction_theta_full 0.987
_diffrn_measured_fraction_theta_max 0.850
_diffrn_measurement_details
;
1 omega 34.00 83.00 1.0000 110.0000
omega____ theta____ kappa____ phi______ frames
- 18.0193 179.0000 330.0000 49

2 omega 5.00 90.00 1.0000 110.0000
omega____ theta____ kappa____ phi______ frames
- 18.0193 38.0000 120.0000 85

3 omega -47.00 36.00 1.0000 110.0000
omega____ theta____ kappa____ phi______ frames
- 18.0193 -38.0000 330.0000 83

4 omega -49.00 -22.00 1.0000 110.0000
omega____ theta____ kappa____ phi______ frames
- -18.7224 77.0000 330.0000 27

;
_diffrn_measurement_device CCD
_diffrn_measurement_device_type
;
Goniometer Xcalibur, detector: Sapphire3 (Gemini Mo)
;
_diffrn_measurement_method \w
_diffrn_orient_matrix_UB_11 0.0151870733
_diffrn_orient_matrix_UB_12 0.0795418201
_diffrn_orient_matrix_UB_13 -0.0126856794
_diffrn_orient_matrix_UB_21 0.0418666904
_diffrn_orient_matrix_UB_22 -0.0018021388
_diffrn_orient_matrix_UB_23 0.0378030426
_diffrn_orient_matrix_UB_31 0.0361538230
_diffrn_orient_matrix_UB_32 -0.0312173488
_diffrn_orient_matrix_UB_33 -0.0345943876
_diffrn_radiation_monochromator graphite
_diffrn_radiation_source 'Enhance (Mo) X-ray Source'
_diffrn_radiation_type 'Mo K\a'
_diffrn_radiation_wavelength 0.71073
_diffrn_reflns_av_R_equivalents 0.000
_diffrn_reflns_av_sigmaI/netI 0.0560
_diffrn_reflns_limit_h_max 10
_diffrn_reflns_limit_h_min -17
_diffrn_reflns_limit_k_max 10
_diffrn_reflns_limit_k_min -11
_diffrn_reflns_limit_l_max 14
_diffrn_reflns_limit_l_min -16
_diffrn_reflns_number 6357
_diffrn_reflns_theta_full 25.228
_diffrn_reflns_theta_max 28.998
_diffrn_reflns_theta_min 4.096
_diffrn_standards_number 0
_exptl_absorpt_coefficient_mu 0.379
_exptl_absorpt_correction_T_max 1.00000
_exptl_absorpt_correction_T_min 0.58190
_exptl_absorpt_correction_type multi-scan
_exptl_absorpt_process_details
;
CrysAlis RED, Oxford Diffraction Ltd.,
Version 1.171.33.31 (release 08-01-2009 CrysAlis171 .NET)
(compiled Jan 8 2009,16:24:04)
Empirical absorption correction using spherical harmonics,
implemented in SCALE3 ABSPACK scaling algorithm.
;
_exptl_crystal_colour 'white transparent'
_exptl_crystal_density_diffrn 1.305
_exptl_crystal_density_method 'not measured'
_exptl_crystal_description block
_exptl_crystal_F_000 576
_exptl_crystal_size_max 0.25
_exptl_crystal_size_mid 0.22
_exptl_crystal_size_min 0.20
_refine_diff_density_max 0.56
_refine_diff_density_min -0.34
_refine_ls_extinction_method None
_refine_ls_goodness_of_fit_ref 1.0943
_refine_ls_hydrogen_treatment constr
_refine_ls_matrix_type full
_refine_ls_number_parameters 154
_refine_ls_number_reflns 2199
_refine_ls_number_restraints 0
_refine_ls_R_factor_all 0.0715
_refine_ls_R_factor_gt 0.0432
_refine_ls_shift/su_max 0.000356
_refine_ls_structure_factor_coef F
_refine_ls_weighting_details
;
Method, part 1, Chebychev polynomial, (Watkin, 1994, Prince, 1982)
[weight] = 1.0/[A~0~*T~0~(x)+A~1~*T~1~(x) ... +A~n-1~]*T~n-1~(x)]
where A~i~ are the Chebychev coefficients listed below and x= Fcalc/Fmax
Method = Robust Weighting (Prince, 1982)
W = [weight] * [1-(deltaF/6*sigmaF)^2^]^2^
A~i~ are:
34.2 -45.2 28.7 -7.95
;
_refine_ls_weighting_scheme calc
_refine_ls_wR_factor_all 0.0508
_refine_ls_wR_factor_gt 0.0465
_refine_ls_wR_factor_ref 0.0465
_reflns_limit_h_max 17
_reflns_limit_h_min -17
_reflns_limit_k_max 11
_reflns_limit_k_min 0
_reflns_limit_l_max 16
_reflns_limit_l_min 0
_reflns_number_gt 2199
_reflns_number_total 3150
_reflns_threshold_expression I>2.0\s(I)
_oxford_diffrn_Wilson_B_factor 1.67
_oxford_diffrn_Wilson_scale 0.06
_oxford_refine_ls_r_factor_ref 0.0432
_oxford_refine_ls_scale 5.297(11)
_oxford_reflns_number_all 3150
_oxford_reflns_threshold_expression_ref I>2.0\s(I)
_cod_data_source_file b919345f.txt
_cod_data_source_block 1
_cod_original_cell_volume 1392.93(11)
_cod_original_sg_symbol_Hall '-P 2ybc '
_cod_original_sg_symbol_H-M 'P 21/c '
_cod_database_code 7153267

loop_
_symmetry_equiv_pos_as_xyz
x,y,z
-x,-y,-z
x,-y+1/2,z+1/2
-x,y+1/2,-z+1/2

loop_
_atom_site_label
_atom_site_type_symbol
_atom_site_fract_x
_atom_site_fract_y
_atom_site_fract_z
_atom_site_U_iso_or_equiv
_atom_site_occupancy
_atom_site_adp_type
_atom_site_refinement_flags_posn
Cl1 Cl 0.45340(5) 1.29991(9) 0.17014(6) 0.0382 1.0000 Uani .
C2 C 0.37419(16) 1.2787(3) 0.27672(19) 0.0249 1.0000 Uani .
C3 C 0.34429(16) 1.1245(3) 0.30359(18) 0.0216 1.0000 Uani .
C4 C 0.28181(16) 1.1064(3) 0.38938(17) 0.0206 1.0000 Uani .
P5 P 0.24469(4) 0.90543(7) 0.42121(4) 0.0176 1.0000 Uani .
O6 O 0.27200(12) 0.78760(19) 0.33856(12) 0.0240 1.0000 Uani .
O7 O 0.12802(11) 0.9304(2) 0.43447(12) 0.0237 1.0000 Uani .
C8 C 0.07622(16) 0.7981(3) 0.48369(19) 0.0260 1.0000 Uani .
C9 C 0.11574(17) 0.7665(3) 0.59917(18) 0.0258 1.0000 Uani .
N10 N 0.22269(14) 0.7263(2) 0.59489(15) 0.0208 1.0000 Uani .
C11 C 0.28744(15) 0.8539(3) 0.55792(16) 0.0185 1.0000 Uani .
C12 C 0.39476(17) 0.7957(3) 0.5626(2) 0.0275 1.0000 Uani .
H13 H 0.4146 0.7692 0.6364 0.0445 1.0000 Uiso R
H14 H 0.4360 0.8790 0.5372 0.0452 1.0000 Uiso R
H15 H 0.4001 0.7008 0.5177 0.0453 1.0000 Uiso R
H16 H 0.2830 0.9509 0.6028 0.0241 1.0000 Uiso R
H17 H 0.2454 0.6612 0.6398 0.0289 1.0000 Uiso R
C18 C 0.0637(2) 0.6165(4) 0.6390(2) 0.0415 1.0000 Uani .
H19 H 0.0874 0.5937 0.7119 0.0667 1.0000 Uiso R
H20 H -0.0073 0.6357 0.6381 0.0666 1.0000 Uiso R
H21 H 0.0764 0.5260 0.5919 0.0670 1.0000 Uiso R
C22 C 0.09547(19) 0.9098(4) 0.6720(2) 0.0363 1.0000 Uani .
H23 H 0.1256 0.8901 0.7427 0.0580 1.0000 Uiso R
H24 H 0.1226 1.0055 0.6420 0.0582 1.0000 Uiso R
H25 H 0.0243 0.9221 0.6771 0.0579 1.0000 Uiso R
H26 H 0.0056 0.8257 0.4835 0.0343 1.0000 Uiso R
H27 H 0.0848 0.7012 0.4407 0.0341 1.0000 Uiso R
C28 C 0.25158(19) 1.2401(3) 0.4463(2) 0.0305 1.0000 Uani .
C29 C 0.2815(2) 1.3924(3) 0.4170(2) 0.0350 1.0000 Uani .
C30 C 0.34385(19) 1.4126(3) 0.3315(2) 0.0311 1.0000 Uani .
H31 H 0.3652 1.5158 0.3119 0.0383 1.0000 Uiso R
H32 H 0.2643 1.4812 0.4580 0.0443 1.0000 Uiso R
H33 H 0.2077 1.2272 0.5044 0.0381 1.0000 Uiso R
H34 H 0.3645 1.0331 0.2646 0.0296 1.0000 Uiso R

loop_
_atom_site_aniso_label
_atom_site_aniso_U_11
_atom_site_aniso_U_22
_atom_site_aniso_U_33
_atom_site_aniso_U_23
_atom_site_aniso_U_13
_atom_site_aniso_U_12
Cl1 0.0331(3) 0.0427(4) 0.0394(3) 0.0149(3) 0.0093(3) -0.0038(3)
C2 0.0175(10) 0.0299(12) 0.0271(11) 0.0084(10) -0.0022(8) -0.0008(9)
C3 0.0188(10) 0.0209(11) 0.0250(10) 0.0045(8) -0.0006(8) -0.0005(8)
C4 0.0203(10) 0.0182(10) 0.0230(10) 0.0012(8) -0.0021(8) -0.0022(9)
P5 0.0179(2) 0.0193(3) 0.0154(2) 0.0004(2) -0.00052(18) -0.0013(2)
O6 0.0308(8) 0.0219(8) 0.0193(7) -0.0011(6) 0.0015(6) -0.0025(7)
O7 0.0171(7) 0.0318(9) 0.0220(7) 0.0059(7) -0.0028(6) -0.0007(7)
C8 0.0181(10) 0.0355(13) 0.0242(11) 0.0051(10) 0.0001(8) -0.0059(10)
C9 0.0193(10) 0.0380(14) 0.0202(11) 0.0052(10) 0.0027(8) -0.0008(10)
N10 0.0206(9) 0.0244(10) 0.0172(8) 0.0062(7) -0.0004(7) 0.0002(8)
C11 0.0191(10) 0.0232(10) 0.0130(9) -0.0013(8) -0.0027(7) 0.0005(8)
C12 0.0202(10) 0.0355(13) 0.0266(11) 0.0018(10) -0.0011(9) 0.0041(10)
C18 0.0316(13) 0.059(2) 0.0342(13) 0.0166(13) 0.0002(11) -0.0153(13)
C22 0.0279(12) 0.0564(17) 0.0249(12) -0.0018(13) 0.0035(9) 0.0147(13)
C28 0.0332(13) 0.0274(12) 0.0311(13) -0.0005(10) 0.0044(10) 0.0026(11)
C29 0.0402(14) 0.0210(12) 0.0438(15) -0.0058(11) 0.0016(11) 0.0049(11)
C30 0.0319(12) 0.0191(11) 0.0418(14) 0.0056(11) -0.0035(10) -0.0040(10)

loop_
_atom_type_symbol
_atom_type_scat_dispersion_real
_atom_type_scat_dispersion_imag
_atom_type_scat_Cromer_Mann_a1
_atom_type_scat_Cromer_Mann_b1
_atom_type_scat_Cromer_Mann_a2
_atom_type_scat_Cromer_Mann_b2
_atom_type_scat_Cromer_Mann_a3
_atom_type_scat_Cromer_Mann_b3
_atom_type_scat_Cromer_Mann_a4
_atom_type_scat_Cromer_Mann_b4
_atom_type_scat_Cromer_Mann_c
_atom_type_scat_source
C 0.0033 0.0016 2.3100 20.8439 1.0200 10.2075 1.5886 0.5687 0.8650 51.6512 0.2156 'International Tables Vol C 4.2.6.8 and 6.1.1.4'
H 0.0000 0.0000 0.4930 10.5109 0.3229 26.1257 0.1402 3.1424 0.0408 57.7998 0.0030 'International Tables Vol C 4.2.6.8 and 6.1.1.4'
N 0.0061 0.0033 12.2126 0.0057 3.1322 9.8933 2.0125 28.9975 1.1663 0.5826 -11.5290 'International Tables Vol C 4.2.6.8 and 6.1.1.4'
O 0.0106 0.0060 3.0485 13.2771 2.2868 5.7011 1.5463 0.3239 0.8670 32.9089 0.2508 'International Tables Vol C 4.2.6.8 and 6.1.1.4'
P 0.1023 0.0942 6.4345 1.9067 4.1791 27.1570 1.7800 0.5260 1.4908 68.1645 1.1149 'International Tables Vol C 4.2.6.8 and 6.1.1.4'
Cl 0.1484 0.1585 11.4604 0.0104 7.1964 1.1662 6.2556 18.5194 1.6455 47.7784 -9.5574 'International Tables Vol C 4.2.6.8 and 6.1.1.4'

loop_
_geom_angle_atom_site_label_1
_geom_angle_atom_site_label_2
_geom_angle_atom_site_label_3
_geom_angle
_geom_angle_publ_flag
Cl1 C2 C3 117.95(19) yes
Cl1 C2 C30 119.78(19) yes
C3 C2 C30 122.3(2) yes
C2 C3 C4 118.3(2) yes
C2 C3 H34 121.7 no
C4 C3 H34 120.0 no
C3 C4 P5 116.90(17) yes
C3 C4 C28 120.1(2) yes
P5 C4 C28 123.02(18) yes
C4 P5 O6 112.72(10) yes
C4 P5 O7 100.71(10) yes
O6 P5 O7 115.71(9) yes
C4 P5 C11 110.24(10) yes
O6 P5 C11 114.33(10) yes
O7 P5 C11 101.85(9) yes
P5 O7 C8 115.90(14) yes
O7 C8 C9 111.78(18) yes
O7 C8 H26 107.8 no
C9 C8 H26 109.9 no
O7 C8 H27 109.0 no
C9 C8 H27 108.9 no
H26 C8 H27 109.4 no
C8 C9 N10 107.62(18) yes
C8 C9 C18 107.4(2) yes
N10 C9 C18 106.8(2) yes
C8 C9 C22 110.8(2) yes
N10 C9 C22 113.4(2) yes
C18 C9 C22 110.5(2) yes
C9 N10 C11 116.22(18) yes
C9 N10 H17 117.1 no
C11 N10 H17 118.8 no
N10 C11 P5 107.26(14) yes
N10 C11 C12 109.59(19) yes
P5 C11 C12 111.73(15) yes
N10 C11 H16 111.5 no
P5 C11 H16 108.0 no
C12 C11 H16 108.8 no
C11 C12 H13 109.2 no
C11 C12 H14 108.8 no
H13 C12 H14 109.8 no
C11 C12 H15 109.4 no
H13 C12 H15 109.4 no
H14 C12 H15 110.2 no
C9 C18 H19 109.1 no
C9 C18 H20 109.2 no
H19 C18 H20 109.1 no
C9 C18 H21 110.2 no
H19 C18 H21 110.5 no
H20 C18 H21 108.7 no
C9 C22 H23 109.0 no
C9 C22 H24 109.7 no
H23 C22 H24 110.0 no
C9 C22 H25 108.9 no
H23 C22 H25 109.6 no
H24 C22 H25 109.5 no
C4 C28 C29 120.4(2) yes
C4 C28 H33 119.8 no
C29 C28 H33 119.8 no
C28 C29 C30 120.2(2) yes
C28 C29 H32 120.1 no
C30 C29 H32 119.5 no
C29 C30 C2 118.7(2) yes
C29 C30 H31 120.6 no
C2 C30 H31 120.7 no

loop_
_geom_bond_atom_site_label_1
_geom_bond_atom_site_label_2
_geom_bond_distance
_geom_bond_publ_flag
Cl1 C2 1.746(2) yes
C2 C3 1.392(3) yes
C2 C30 1.379(4) yes
C3 C4 1.396(3) yes
C3 H34 0.949 no
C4 P5 1.797(2) yes
C4 C28 1.391(3) yes
P5 O6 1.4789(17) yes
P5 O7 1.6016(16) yes
P5 C11 1.819(2) yes
O7 C8 1.455(3) yes
C8 C9 1.529(3) yes
C8 H26 0.979 no
C8 H27 0.977 no
C9 N10 1.483(3) yes
C9 C18 1.527(4) yes
C9 C22 1.530(4) yes
N10 C11 1.463(3) yes
N10 H17 0.827 no
C11 C12 1.524(3) yes
C11 H16 0.985 no
C12 H13 0.969 no
C12 H14 0.953 no
C12 H15 0.971 no
C18 H19 0.966 no
C18 H20 0.970 no
C18 H21 0.974 no
C22 H23 0.964 no
C22 H24 0.960 no
C22 H25 0.969 no
C28 C29 1.385(4) yes
C28 H33 0.960 no
C29 C30 1.393(4) yes
C29 H32 0.934 no
C30 H31 0.942 no

loop_
_geom_hbond_atom_site_label_D
_geom_hbond_atom_site_label_H
_geom_hbond_atom_site_label_A
_geom_hbond_site_symmetry_A
_geom_hbond_angle_DHA
_geom_hbond_distance_DH
_geom_hbond_distance_HA
_geom_hbond_distance_DA
_geom_hbond_publ_flag
N10 H17 O6 3_565 126 0.83 2.51 3.069(4) yes
